data_7245534
loop_
_publ_author_name
'Stoesser, Julian'
'Engelage, Elric'
'Huber, Stefan'

_publ_section_title
;
 Co-crystallization studies of the syn- and anti-atropisomers of
 triphenyl-based perfluorinated halogen bond donors with halides
;
_journal_name_full CrystEngComm
_journal_paper_doi 10.1039/D2CE00973K
_journal_year 2022
_chemical_formula_moiety '2(C18 F12 I2), C9 H18 N3, Cl'
_chemical_formula_sum 'C45 H18 Cl F24 I4 N3'
_chemical_formula_weight 1599.67
_space_group_crystal_system orthorhombic
_space_group_IT_number 60
_space_group_name_Hall '-P 2n 2ab'
_space_group_name_H-M_alt 'P b c n'
_atom_sites_solution_hydrogens geom
_atom_sites_solution_primary 'dual space'
_atom_sites_solution_secondary difmap
_audit_creation_method SHELXL-2018/3
_audit_update_record
;
2022-08-27 deposited with the CCDC.	2022-09-16 downloaded from the CCDC.
;
_cell_angle_alpha 90
_cell_angle_beta 90
_cell_angle_gamma 90
_cell_formula_units_Z 8
_cell_length_a 15.6729(2)
_cell_length_b 20.0722(4)
_cell_length_c 32.1725(3)
_cell_measurement_reflns_used 8895
_cell_measurement_temperature 170(2)
_cell_measurement_theta_max 66.5
_cell_measurement_theta_min 3.6
_cell_volume 10121.1(3)
_computing_cell_refinement 'CrysAlisPro 1.171.39.16b (Rigaku OD, 2015)'
_computing_data_collection 'CrysAlisPro 1.171.39.16b (Rigaku OD, 2015)'
_computing_data_reduction 'CrysAlisPro 1.171.39.16b (Rigaku OD, 2015)'
_computing_molecular_graphics
;
 Diamond 4 - Crystal and Molecular Structure Visualization
  Crystal Impact - Dr. H. Putz & Dr. K. Brandenburg GbR, 
  Kreuzherrenstr. 102, 53227 Bonn, Germany
  http://www.crystalimpact.com/diamond
 Mercury CSD 2.0 - New Features for the Visualization 
 and Investigation of Crystal Structures
  C. F. Macrae, I. J. Bruno, J. A. Chisholm, P. R. Edgington, P. McCabe,
  E. Pidcock, 
  L. Rodriguez-Monge, R. Taylor, J. van de Streek and P. A. Wood, 
  J. Appl. Cryst., 41, 466-470, 2008
;
_computing_publication_material 'WinGX L. J. Farrugia, J. Appl. Crystallogr., 1999, 32, 837-838.'
_computing_structure_refinement 'SHELXL-2018/3 (Sheldrick, 2018)'
_computing_structure_solution
;
 shelXT  G. M. Sheldrick, Acta Crystallogr., Sect. A: Found. Crystallogr.,
 2008, 64, 112-122.
 shelXle C. B. Huebschle, G. M. Sheldrick and B. Dittrich J. Appl. Cryst.
  (2011). 44, 1281-1284
;
_diffrn_ambient_environment N~2~
_diffrn_ambient_temperature 170.00(14)
_diffrn_detector 'CCD plate'
_diffrn_detector_area_resol_mean 10.4409
_diffrn_detector_type Atlas
_diffrn_measured_fraction_theta_full 0.996
_diffrn_measured_fraction_theta_max 0.996
_diffrn_measurement_device 'four-circle diffractometer'
_diffrn_measurement_device_type 'SuperNova, Single source at offset/far, Atlas'
_diffrn_radiation_monochromator mirror
_diffrn_radiation_probe x-ray
_diffrn_radiation_type 'Cu K\a'
_diffrn_radiation_wavelength 1.54184
_diffrn_reflns_av_R_equivalents 0.0499
_diffrn_reflns_av_unetI/netI 0.0290
_diffrn_reflns_Laue_measured_fraction_full 0.996
_diffrn_reflns_Laue_measured_fraction_max 0.996
_diffrn_reflns_limit_h_max 14
_diffrn_reflns_limit_h_min -18
_diffrn_reflns_limit_k_max 23
_diffrn_reflns_limit_k_min -23
_diffrn_reflns_limit_l_max 38
_diffrn_reflns_limit_l_min -37
_diffrn_reflns_number 54556
_diffrn_reflns_point_group_measured_fraction_full 0.996
_diffrn_reflns_point_group_measured_fraction_max 0.996
_diffrn_reflns_theta_full 66.499
_diffrn_reflns_theta_max 66.499
_diffrn_reflns_theta_min 3.578
_diffrn_source 'micro-focus sealed X-ray tube'
_diffrn_source_type 'SuperNova (Cu) X-ray Source'
_exptl_absorpt_coefficient_mu 20.991
_exptl_absorpt_correction_T_max 0.590
_exptl_absorpt_correction_T_min 0.238
_exptl_absorpt_correction_type gaussian
_exptl_absorpt_process_details
;
CrysAlisPro 1.171.39.16b (Rigaku Oxford Diffraction, 2015)
Numerical absorption correction based on gaussian integration over
			a multifaceted crystal model
Empirical absorption correction using spherical harmonics,
 implemented in SCALE3 ABSPACK scaling algorithm.
;
_exptl_crystal_colour 'translucent colorless'
_exptl_crystal_density_diffrn 2.100
_exptl_crystal_density_meas ?
_exptl_crystal_description prims
_exptl_crystal_F_000 6032
_exptl_crystal_size_max 0.246
_exptl_crystal_size_mid 0.171
_exptl_crystal_size_min 0.102
_refine_diff_density_max 1.040
_refine_diff_density_min -1.160
_refine_diff_density_rms 0.096
_refine_ls_extinction_method none
_refine_ls_goodness_of_fit_ref 1.175
_refine_ls_hydrogen_treatment constr
_refine_ls_matrix_type full
_refine_ls_number_parameters 778
_refine_ls_number_reflns 8895
_refine_ls_number_restraints 138
_refine_ls_restrained_S_all 1.167
_refine_ls_R_factor_all 0.0612
_refine_ls_R_factor_gt 0.0469
_refine_ls_shift/su_max 0.001
_refine_ls_shift/su_mean 0.000
_refine_ls_structure_factor_coef Fsqd
_refine_ls_weighting_details 'w=1/[\s^2^(Fo^2^)+(0.0329P)^2^+37.3454P] where P=(Fo^2^+2Fc^2^)/3'
_refine_ls_weighting_scheme calc
_refine_ls_wR_factor_gt 0.1064
_refine_ls_wR_factor_ref 0.1189
_reflns_Friedel_coverage 0.000
_reflns_number_gt 7291
_reflns_number_total 8895
_reflns_threshold_expression 'I > 2\s(I)'
_cod_data_source_file d2ce00973k2.cif
_cod_data_source_block syn-m-1-TDACl
_cod_depositor_comments
;
The following automatic conversions were performed:

data item '_exptl_crystal_density_meas' value 'not measured' was
changed to '?' -- the value is perceived as not measured.

data item '_atom_sites_solution_secondary' value 'diffmap' was
changed to 'difmap'.

Automatic conversion script
Id: cif_fix_values 7556 2019-12-06 15:28:31Z antanas 
;
_cod_database_code 7245534
_shelx_shelxl_version_number 2018/3
_shelx_space_group_comment
;
The symmetry employed for this shelxl refinement is uniquely defined
by the following loop, which should always be used as a source of
symmetry information in preference to the above space-group names.
They are only intended as comments.
;
_oxdiff_exptl_absorpt_empirical_full_min 0.771
_oxdiff_exptl_absorpt_empirical_full_max 1.311
_oxdiff_exptl_absorpt_empirical_details
;
Empirical correction (ABSPACK) includes:
- Absorption correction using spherical harmonics
- Frame scaling
- Detector area scaling
;

loop_
_space_group_symop_operation_xyz
'x, y, z'
'-x+1/2, -y+1/2, z+1/2'
'-x, y, -z+1/2'
'x+1/2, -y+1/2, -z'
'-x, -y, -z'
'x-1/2, y-1/2, -z-1/2'
'x, -y, z-1/2'
'-x-1/2, y-1/2, z'

loop_
_atom_site_label
_atom_site_type_symbol
_atom_site_fract_x
_atom_site_fract_y
_atom_site_fract_z
_atom_site_U_iso_or_equiv
_atom_site_adp_type
_atom_site_occupancy
_atom_site_site_symmetry_order
_atom_site_calc_flag
_atom_site_refinement_flags_posn
_atom_site_refinement_flags_adp
_atom_site_refinement_flags_occupancy
_atom_site_disorder_assembly
_atom_site_disorder_group
I3 I 0.56824(3) 0.64127(3) 0.33980(2) 0.06596(15) Uani 1 1 d . . . . .
F00A F 0.4671(3) 0.6625(2) 0.47127(13) 0.0672(11) Uani 1 1 d . . . . .
F00C F 0.3861(3) 0.8772(2) 0.43224(16) 0.0806(13) Uani 1 1 d . . . . .
F00M F 0.3516(3) 0.7623(3) 0.47166(16) 0.0866(15) Uani 1 1 d . . . . .
F008 F 0.6531(2) 0.7930(2) 0.39219(13) 0.0624(10) Uani 1 1 d . . . . .
F13 F 0.6970(3) 0.5287(2) 0.36824(15) 0.0830(14) Uani 1 1 d . . . . .
F14 F 0.7748(3) 0.5016(2) 0.43976(17) 0.0812(13) Uani 1 1 d . . . . .
F15 F 0.7592(3) 0.5857(2) 0.50543(14) 0.0796(13) Uani 1 1 d . . . . .
F16 F 0.6588(3) 0.6936(2) 0.49948(12) 0.0692(11) Uani 1 1 d . . . . .
F17A F 0.5208(9) 0.9474(7) 0.4674(4) 0.065(3) Uani 0.472(13) 1 d . . P A 1
F18A F 0.5683(8) 1.0698(6) 0.4433(5) 0.079(4) Uani 0.472(13) 1 d . . P A 1
F19A F 0.6018(8) 1.0940(6) 0.3617(5) 0.092(4) Uani 0.472(13) 1 d . . P A 1
F20A F 0.5890(8) 0.9972(8) 0.3060(5) 0.088(5) Uani 0.472(13) 1 d . . P A 1
C40A C 0.5350(15) 0.9075(14) 0.3986(6) 0.050(5) Uani 0.472(13) 1 d . . P A 1
C41A C 0.5365(17) 0.9596(13) 0.4275(8) 0.047(5) Uani 0.472(13) 1 d . . P A 1
C42A C 0.5607(10) 1.0216(10) 0.4153(7) 0.063(4) Uani 0.472(13) 1 d . . P A 1
C43A C 0.576(2) 1.0337(16) 0.3746(13) 0.070(6) Uani 0.472(13) 1 d . . P A 1
C44A C 0.5736(16) 0.9833(17) 0.3450(9) 0.075(5) Uani 0.472(13) 1 d . . P A 1
C45A C 0.5509(14) 0.9211(13) 0.3573(7) 0.055(4) Uani 0.472(13) 1 d . . P A 1
I4A I 0.53819(19) 0.8449(4) 0.31131(9) 0.0652(9) Uani 0.472(13) 1 d . . P A 1
F17B F 0.5438(10) 0.9597(6) 0.4469(6) 0.072(4) Uani 0.528(13) 1 d . . P A 2
F18B F 0.5809(7) 1.0740(5) 0.4082(7) 0.113(7) Uani 0.528(13) 1 d . . P A 2
F19B F 0.5993(8) 1.0769(6) 0.3235(7) 0.128(7) Uani 0.528(13) 1 d . . P A 2
F20B F 0.5793(8) 0.9649(8) 0.2788(5) 0.106(5) Uani 0.528(13) 1 d . . P A 2
C40B C 0.5434(15) 0.8989(11) 0.3833(9) 0.060(5) Uani 0.528(13) 1 d . . P A 2
C41B C 0.5500(12) 0.9583(10) 0.4060(9) 0.065(5) Uani 0.528(13) 1 d . . P A 2
C42B C 0.572(2) 1.0180(13) 0.3857(13) 0.079(7) Uani 0.528(13) 1 d . . P A 2
C43B C 0.5775(13) 1.0180(12) 0.3455(11) 0.077(6) Uani 0.528(13) 1 d . . P A 2
C44B C 0.5702(13) 0.9617(11) 0.3202(10) 0.081(5) Uani 0.528(13) 1 d . . P A 2
C45B C 0.5544(12) 0.9024(8) 0.3417(7) 0.055(4) Uani 0.528(13) 1 d . . P A 2
I4B I 0.53631(14) 0.8176(3) 0.30270(15) 0.0633(8) Uani 0.528(13) 1 d . . P A 2
C28 C 0.6323(4) 0.6248(4) 0.39612(18) 0.0493(15) Uani 1 1 d . . . . .
C29 C 0.6858(5) 0.5708(4) 0.4001(2) 0.0580(18) Uani 1 1 d . . . . .
C30 C 0.7278(5) 0.5572(4) 0.4367(2) 0.0591(18) Uani 1 1 d . . . . .
C31 C 0.7195(5) 0.5993(4) 0.4696(2) 0.0573(17) Uani 1 1 d . . . . .
C32 C 0.6672(4) 0.6541(3) 0.4659(2) 0.0519(16) Uani 1 1 d . . . . .
C33 C 0.6223(4) 0.6685(3) 0.43035(18) 0.0455(14) Uani 1 1 d . . . . .
C34 C 0.5620(4) 0.7249(3) 0.43003(17) 0.0418(13) Uani 1 1 d . . . . .
C35 C 0.4846(4) 0.7195(3) 0.45092(18) 0.0496(15) Uani 1 1 d . . . . .
C36 C 0.4258(5) 0.7692(4) 0.4514(2) 0.0590(17) Uani 1 1 d . . . . .
C37 C 0.4443(4) 0.8281(4) 0.4318(2) 0.0588(18) Uani 1 1 d . . . . .
C38 C 0.5205(4) 0.8379(3) 0.4109(2) 0.0558(17) Uani 1 1 d . . . . .
C39 C 0.5774(4) 0.7851(3) 0.4113(2) 0.0491(15) Uani 1 1 d . . . . .
I1 I 0.44924(3) 0.22400(3) 0.31990(2) 0.06722(16) Uani 1 1 d . . . . .
I2 I 0.45077(3) 0.42440(3) 0.32111(2) 0.06846(16) Uani 1 1 d . . . . .
F1 F 0.3665(3) 0.0801(3) 0.33215(16) 0.0904(16) Uani 1 1 d . . . . .
F2 F 0.3259(3) 0.0091(2) 0.39981(19) 0.0889(16) Uani 1 1 d . . . . .
F3 F 0.3544(4) 0.0586(3) 0.47640(18) 0.0953(16) Uani 1 1 d . . . . .
F4 F 0.4299(3) 0.1782(2) 0.48549(12) 0.0782(13) Uani 1 1 d . . . . .
F5 F 0.3561(2) 0.3202(2) 0.40624(11) 0.0567(9) Uani 1 1 d . . . . .
F6 F 0.6099(3) 0.2048(2) 0.43367(15) 0.0754(12) Uani 1 1 d . . . . .
F7 F 0.6933(3) 0.3209(3) 0.44244(17) 0.0810(13) Uani 1 1 d . . . . .
F8 F 0.6087(3) 0.4372(2) 0.43194(15) 0.0787(13) Uani 1 1 d . . . . .
F9 F 0.4284(3) 0.4554(2) 0.48775(12) 0.0735(12) Uani 1 1 d . . . . .
F10 F 0.3441(3) 0.5715(3) 0.48307(17) 0.0891(15) Uani 1 1 d . . . . .
F11 F 0.3156(3) 0.6290(3) 0.4078(2) 0.0946(16) Uani 1 1 d . . . . .
F12 F 0.3571(3) 0.5635(3) 0.33759(16) 0.0886(15) Uani 1 1 d . . . . .
C10 C 0.4190(4) 0.1691(4) 0.3732(2) 0.0553(17) Uani 1 1 d . . . . .
C11 C 0.3821(5) 0.1064(4) 0.3703(3) 0.065(2) Uani 1 1 d . . . . .
C12 C 0.3616(5) 0.0695(4) 0.4040(3) 0.068(2) Uani 1 1 d . . . . .
C13 C 0.3759(5) 0.0940(4) 0.4432(3) 0.068(2) Uani 1 1 d . . . . .
C14 C 0.4137(5) 0.1566(4) 0.4467(2) 0.0598(18) Uani 1 1 d . . . . .
C15 C 0.4363(4) 0.1942(4) 0.4133(2) 0.0518(16) Uani 1 1 d . . . . .
C16 C 0.4802(4) 0.2592(4) 0.41964(17) 0.0491(15) Uani 1 1 d . . . . .
C17 C 0.5663(4) 0.2619(4) 0.4293(2) 0.0556(17) Uani 1 1 d . . . . .
C18 C 0.6094(4) 0.3210(4) 0.4338(2) 0.0588(18) Uani 1 1 d . . . . .
C19 C 0.5663(4) 0.3792(4) 0.42847(19) 0.0564(17) Uani 1 1 d . . . . .
C20 C 0.4792(4) 0.3815(3) 0.41922(17) 0.0483(15) Uani 1 1 d . . . . .
C21 C 0.4400(4) 0.3201(4) 0.41531(17) 0.0499(16) Uani 1 1 d . . . . .
C22 C 0.4349(4) 0.4463(4) 0.4147(2) 0.0557(17) Uani 1 1 d . . . . .
C23 C 0.4108(5) 0.4806(4) 0.4499(2) 0.0610(18) Uani 1 1 d . . . . .
C24 C 0.3699(5) 0.5416(4) 0.4483(3) 0.072(2) Uani 1 1 d . . . . .
C25 C 0.3532(5) 0.5693(5) 0.4103(3) 0.075(2) Uani 1 1 d . . . . .
C26 C 0.3766(5) 0.5363(5) 0.3749(3) 0.069(2) Uani 1 1 d . . . . .
C27 C 0.4167(4) 0.4747(4) 0.3761(2) 0.0596(19) Uani 1 1 d . . . . .
N1A N 0.7457(5) 1.2095(4) 0.2667(2) 0.0670(12) Uani 0.813(4) 1 d D . P B 1
N2A N 0.7225(5) 1.3876(4) 0.2856(2) 0.0670(12) Uani 0.813(4) 1 d D . P B 1
N3A N 0.7897(5) 1.3232(4) 0.1816(2) 0.0670(12) Uani 0.813(4) 1 d D . P B 1
C1A C 0.7493(5) 1.2708(4) 0.2524(3) 0.0454(11) Uani 0.813(4) 1 d . . P B 1
C2A C 0.7403(5) 1.3375(5) 0.2591(3) 0.0454(11) Uani 0.813(4) 1 d . . P B 1
C3A C 0.7667(5) 1.3141(5) 0.2209(3) 0.0454(11) Uani 0.813(4) 1 d . . P B 1
C4A C 0.7010(8) 1.3736(6) 0.3280(3) 0.0773(12) Uani 0.813(4) 1 d D . P B 1
H4A1 H 0.690232 1.414658 0.342450 0.116 Uiso 0.407(2) 1 calc R U P B 1
H4A2 H 0.650858 1.346186 0.328977 0.116 Uiso 0.407(2) 1 calc R U P B 1
H4A3 H 0.747545 1.350683 0.341140 0.116 Uiso 0.407(2) 1 calc R U P B 1
H4A4 H 0.702191 1.326360 0.332595 0.116 Uiso 0.407(2) 1 calc R U P B 1
H4A5 H 0.741565 1.394832 0.346068 0.116 Uiso 0.407(2) 1 calc R U P B 1
H4A6 H 0.644878 1.390335 0.333905 0.116 Uiso 0.407(2) 1 calc R U P B 1
C5A C 0.7120(7) 1.4545(5) 0.2714(3) 0.0773(12) Uani 0.813(4) 1 d D . P B 1
H5A1 H 0.699657 1.482889 0.294715 0.116 Uiso 0.407(2) 1 calc R U P B 1
H5A2 H 0.763594 1.469229 0.258224 0.116 Uiso 0.407(2) 1 calc R U P B 1
H5A3 H 0.665754 1.456514 0.251927 0.116 Uiso 0.407(2) 1 calc R U P B 1
H5A4 H 0.719679 1.456199 0.241863 0.116 Uiso 0.407(2) 1 calc R U P B 1
H5A5 H 0.655743 1.469859 0.278353 0.116 Uiso 0.407(2) 1 calc R U P B 1
H5A6 H 0.753582 1.482574 0.284650 0.116 Uiso 0.407(2) 1 calc R U P B 1
C6A C 0.8002(8) 1.3887(5) 0.1653(4) 0.0773(12) Uani 0.813(4) 1 d D . P B 1
H6A1 H 0.816880 1.385929 0.136590 0.116 Uiso 0.407(2) 1 calc R U P B 1
H6A2 H 0.747344 1.412565 0.167423 0.116 Uiso 0.407(2) 1 calc R U P B 1
H6A3 H 0.843566 1.411670 0.180720 0.116 Uiso 0.407(2) 1 calc R U P B 1
H6A4 H 0.788314 1.420847 0.186565 0.116 Uiso 0.407(2) 1 calc R U P B 1
H6A5 H 0.857849 1.394211 0.155732 0.116 Uiso 0.407(2) 1 calc R U P B 1
H6A6 H 0.761628 1.395105 0.142436 0.116 Uiso 0.407(2) 1 calc R U P B 1
C7A C 0.8081(7) 1.2681(5) 0.1551(3) 0.0773(12) Uani 0.813(4) 1 d D . P B 1
H7A1 H 0.823530 1.284275 0.128008 0.116 Uiso 0.407(2) 1 calc R U P B 1
H7A2 H 0.854648 1.242927 0.166466 0.116 Uiso 0.407(2) 1 calc R U P B 1
H7A3 H 0.758659 1.240165 0.152874 0.116 Uiso 0.407(2) 1 calc R U P B 1
H7A4 H 0.801028 1.227303 0.170224 0.116 Uiso 0.407(2) 1 calc R U P B 1
H7A5 H 0.769910 1.268651 0.131765 0.116 Uiso 0.407(2) 1 calc R U P B 1
H7A6 H 0.865899 1.271413 0.145358 0.116 Uiso 0.407(2) 1 calc R U P B 1
C8A C 0.7696(8) 1.1535(5) 0.2421(4) 0.0773(12) Uani 0.813(4) 1 d D . P B 1
H8A1 H 0.762543 1.113436 0.257979 0.116 Uiso 0.407(2) 1 calc R U P B 1
H8A2 H 0.734134 1.151544 0.217761 0.116 Uiso 0.407(2) 1 calc R U P B 1
H8A3 H 0.828221 1.157834 0.233827 0.116 Uiso 0.407(2) 1 calc R U P B 1
H8A4 H 0.787389 1.168441 0.215065 0.116 Uiso 0.407(2) 1 calc R U P B 1
H8A5 H 0.815798 1.130332 0.255284 0.116 Uiso 0.407(2) 1 calc R U P B 1
H8A6 H 0.721711 1.124042 0.239217 0.116 Uiso 0.407(2) 1 calc R U P B 1
C9A C 0.7067(7) 1.1952(6) 0.3058(3) 0.0773(12) Uani 0.813(4) 1 d D . P B 1
H9A1 H 0.710023 1.148179 0.311116 0.116 Uiso 0.407(2) 1 calc R U P B 1
H9A2 H 0.735969 1.218957 0.327385 0.116 Uiso 0.407(2) 1 calc R U P B 1
H9A3 H 0.648012 1.208693 0.305083 0.116 Uiso 0.407(2) 1 calc R U P B 1
H9A4 H 0.685979 1.235707 0.317940 0.116 Uiso 0.407(2) 1 calc R U P B 1
H9A5 H 0.660034 1.164929 0.301671 0.116 Uiso 0.407(2) 1 calc R U P B 1
H9A6 H 0.747990 1.175193 0.323972 0.116 Uiso 0.407(2) 1 calc R U P B 1
N1B N 0.719(2) 1.2983(15) 0.3115(10) 0.0670(12) Uani 0.187(4) 1 d D . P B 2
N2B N 0.770(2) 1.4024(16) 0.2193(9) 0.0670(12) Uani 0.187(4) 1 d D . P B 2
N3B N 0.776(2) 1.2201(17) 0.2147(9) 0.0670(12) Uani 0.187(4) 1 d D . P B 2
C1B C 0.738(2) 1.303(2) 0.2682(12) 0.0454(11) Uani 0.187(4) 1 d . . P B 2
C2B C 0.759(2) 1.348(2) 0.2389(13) 0.0454(11) Uani 0.187(4) 1 d . . P B 2
C3B C 0.765(2) 1.279(2) 0.2346(13) 0.0454(11) Uani 0.187(4) 1 d . . P B 2
C4B C 0.754(3) 1.4623(19) 0.2417(14) 0.0773(12) Uani 0.187(4) 1 d D . P B 2
H4B1 H 0.764763 1.499917 0.224013 0.116 Uiso 0.093(2) 1 calc R U P B 2
H4B2 H 0.695621 1.462988 0.250639 0.116 Uiso 0.093(2) 1 calc R U P B 2
H4B3 H 0.790858 1.464405 0.265508 0.116 Uiso 0.093(2) 1 calc R U P B 2
H4B4 H 0.736065 1.451623 0.269427 0.116 Uiso 0.093(2) 1 calc R U P B 2
H4B5 H 0.805207 1.488552 0.242800 0.116 Uiso 0.093(2) 1 calc R U P B 2
H4B6 H 0.709970 1.487136 0.227932 0.116 Uiso 0.093(2) 1 calc R U P B 2
C5B C 0.807(3) 1.411(3) 0.1790(11) 0.0773(12) Uani 0.187(4) 1 d D . P B 2
H5B1 H 0.807796 1.457551 0.172062 0.116 Uiso 0.093(2) 1 calc R U P B 2
H5B2 H 0.864432 1.394165 0.179077 0.116 Uiso 0.093(2) 1 calc R U P B 2
H5B3 H 0.773888 1.387201 0.158831 0.116 Uiso 0.093(2) 1 calc R U P B 2
H5B4 H 0.822948 1.368394 0.167918 0.116 Uiso 0.093(2) 1 calc R U P B 2
H5B5 H 0.766312 1.431780 0.160904 0.116 Uiso 0.093(2) 1 calc R U P B 2
H5B6 H 0.856856 1.438744 0.181149 0.116 Uiso 0.093(2) 1 calc R U P B 2
C6B C 0.806(3) 1.223(3) 0.1727(10) 0.0773(12) Uani 0.187(4) 1 d D . P B 2
H6B1 H 0.810753 1.179226 0.161639 0.116 Uiso 0.093(2) 1 calc R U P B 2
H6B2 H 0.765945 1.248508 0.156209 0.116 Uiso 0.093(2) 1 calc R U P B 2
H6B3 H 0.860403 1.244929 0.172081 0.116 Uiso 0.093(2) 1 calc R U P B 2
H6B4 H 0.813981 1.269216 0.164980 0.116 Uiso 0.093(2) 1 calc R U P B 2
H6B5 H 0.858789 1.199934 0.170410 0.116 Uiso 0.093(2) 1 calc R U P B 2
H6B6 H 0.764331 1.203513 0.154538 0.116 Uiso 0.093(2) 1 calc R U P B 2
C7B C 0.795(3) 1.156(2) 0.2307(16) 0.0773(12) Uani 0.187(4) 1 d D . P B 2
H7B1 H 0.797772 1.124232 0.208205 0.116 Uiso 0.093(2) 1 calc R U P B 2
H7B2 H 0.848377 1.156729 0.245022 0.116 Uiso 0.093(2) 1 calc R U P B 2
H7B3 H 0.750560 1.142212 0.249673 0.116 Uiso 0.093(2) 1 calc R U P B 2
H7B4 H 0.800034 1.157883 0.260395 0.116 Uiso 0.093(2) 1 calc R U P B 2
H7B5 H 0.749429 1.125386 0.223578 0.116 Uiso 0.093(2) 1 calc R U P B 2
H7B6 H 0.847246 1.139903 0.218927 0.116 Uiso 0.093(2) 1 calc R U P B 2
C8B C 0.705(3) 1.2332(18) 0.3279(15) 0.0773(12) Uani 0.187(4) 1 d D . P B 2
H8B1 H 0.734670 1.201204 0.311040 0.116 Uiso 0.093(2) 1 calc R U P B 2
H8B2 H 0.726141 1.231205 0.355836 0.116 Uiso 0.093(2) 1 calc R U P B 2
H8B3 H 0.645081 1.223403 0.327706 0.116 Uiso 0.093(2) 1 calc R U P B 2
H8B4 H 0.669258 1.236004 0.352015 0.116 Uiso 0.093(2) 1 calc R U P B 2
H8B5 H 0.677787 1.206003 0.307218 0.116 Uiso 0.093(2) 1 calc R U P B 2
H8B6 H 0.758847 1.213805 0.335349 0.116 Uiso 0.093(2) 1 calc R U P B 2
C9B C 0.679(3) 1.352(2) 0.3328(16) 0.0773(12) Uani 0.187(4) 1 d D . P B 2
H9B1 H 0.692563 1.392769 0.319153 0.116 Uiso 0.093(2) 1 calc R U P B 2
H9B2 H 0.618380 1.345176 0.332818 0.116 Uiso 0.093(2) 1 calc R U P B 2
H9B3 H 0.699440 1.352979 0.360949 0.116 Uiso 0.093(2) 1 calc R U P B 2
H9B4 H 0.647693 1.334514 0.356127 0.116 Uiso 0.093(2) 1 calc R U P B 2
H9B5 H 0.721875 1.382106 0.342462 0.116 Uiso 0.093(2) 1 calc R U P B 2
H9B6 H 0.640815 1.374304 0.314332 0.116 Uiso 0.093(2) 1 calc R U P B 2
Cl1 Cl 0.500000 0.7006(3) 0.250000 0.1128(15) Uani 1 2 d S T P . .
Cl2 Cl 0.500000 0.3255(2) 0.250000 0.1065(13) Uani 1 2 d S T P . .

loop_
_atom_site_aniso_label
_atom_site_aniso_U_11
_atom_site_aniso_U_22
_atom_site_aniso_U_33
_atom_site_aniso_U_23
_atom_site_aniso_U_13
_atom_site_aniso_U_12
I3 0.0621(3) 0.1026(4) 0.0333(2) -0.0150(2) 0.00260(18) -0.0074(3)
F00A 0.071(3) 0.077(3) 0.053(2) 0.007(2) 0.021(2) -0.015(2)
F00C 0.066(3) 0.079(3) 0.097(4) -0.010(3) -0.001(2) 0.020(2)
F00M 0.067(3) 0.112(4) 0.081(3) 0.001(3) 0.034(2) 0.011(3)
F008 0.040(2) 0.070(3) 0.077(3) 0.019(2) 0.0009(18) -0.0065(18)
F13 0.094(3) 0.082(3) 0.073(3) -0.028(2) 0.019(3) 0.012(3)
F14 0.067(3) 0.068(3) 0.109(4) 0.006(3) 0.014(3) 0.015(2)
F15 0.084(3) 0.087(3) 0.068(3) 0.017(2) -0.024(2) 0.004(3)
F16 0.091(3) 0.078(3) 0.0386(19) -0.0134(19) -0.013(2) 0.005(2)
F17A 0.084(8) 0.072(7) 0.041(6) -0.009(5) 0.011(5) 0.004(6)
F18A 0.070(7) 0.062(6) 0.105(9) -0.013(7) -0.005(7) 0.007(5)
F19A 0.078(7) 0.075(7) 0.123(12) 0.044(8) 0.030(7) 0.011(6)
F20A 0.083(8) 0.097(10) 0.085(10) 0.045(9) 0.028(7) 0.013(7)
C40A 0.040(9) 0.064(10) 0.046(8) -0.014(7) -0.012(7) 0.020(7)
C41A 0.042(10) 0.059(8) 0.040(11) -0.006(8) -0.016(10) 0.010(6)
C42A 0.040(8) 0.066(9) 0.083(10) 0.004(8) -0.002(8) 0.008(6)
C43A 0.053(13) 0.064(12) 0.092(13) 0.018(9) 0.010(10) 0.011(11)
C44A 0.054(11) 0.078(12) 0.093(12) 0.006(10) 0.010(10) 0.014(11)
C45A 0.046(9) 0.069(10) 0.051(9) -0.017(8) 0.005(8) 0.017(8)
I4A 0.0544(7) 0.106(3) 0.0350(8) -0.0015(11) 0.0065(6) 0.0148(11)
F17B 0.073(8) 0.058(6) 0.084(14) -0.017(9) -0.009(10) 0.001(5)
F18B 0.066(7) 0.038(5) 0.23(2) -0.013(9) -0.040(10) 0.006(5)
F19B 0.090(8) 0.085(8) 0.208(19) 0.085(11) -0.006(10) -0.013(6)
F20B 0.093(8) 0.130(11) 0.095(9) 0.059(9) 0.006(7) -0.015(7)
C40B 0.052(10) 0.047(8) 0.082(12) -0.001(8) -0.002(10) -0.014(7)
C41B 0.048(9) 0.054(9) 0.092(13) -0.012(9) -0.010(10) 0.003(7)
C42B 0.048(12) 0.052(9) 0.136(18) 0.008(10) -0.026(13) 0.005(8)
C43B 0.042(9) 0.050(9) 0.138(17) 0.022(10) -0.012(10) 0.003(8)
C44B 0.067(11) 0.065(9) 0.112(14) 0.025(9) -0.007(11) -0.011(8)
C45B 0.040(8) 0.042(8) 0.084(11) 0.000(7) -0.002(8) 0.004(6)
I4B 0.0511(6) 0.0933(19) 0.0455(11) 0.0100(11) 0.0103(6) -0.0047(8)
C28 0.048(4) 0.068(4) 0.032(3) -0.007(3) 0.007(2) -0.011(3)
C29 0.061(4) 0.062(4) 0.051(4) -0.015(3) 0.020(3) -0.002(3)
C30 0.050(4) 0.059(4) 0.068(5) 0.007(4) 0.007(3) -0.002(3)
C31 0.057(4) 0.063(4) 0.052(4) 0.009(3) 0.002(3) -0.007(3)
C32 0.058(4) 0.055(4) 0.042(3) -0.003(3) 0.003(3) -0.006(3)
C33 0.051(4) 0.052(4) 0.033(3) 0.000(2) 0.007(2) -0.007(3)
C34 0.047(3) 0.048(3) 0.030(3) -0.005(2) -0.002(2) -0.005(3)
C35 0.063(4) 0.053(4) 0.033(3) -0.004(3) 0.006(3) -0.007(3)
C36 0.055(4) 0.073(5) 0.049(4) -0.011(3) 0.010(3) 0.002(4)
C37 0.050(4) 0.067(5) 0.060(4) -0.013(3) -0.009(3) 0.009(3)
C38 0.052(4) 0.049(4) 0.066(4) -0.006(3) -0.013(3) -0.009(3)
C39 0.043(3) 0.057(4) 0.048(3) 0.001(3) -0.005(3) -0.009(3)
I1 0.0543(3) 0.1123(4) 0.0350(2) -0.0181(2) -0.00921(17) 0.0107(3)
I2 0.0520(3) 0.1199(4) 0.0335(2) 0.0185(2) -0.00636(17) -0.0057(3)
F1 0.093(3) 0.100(4) 0.079(3) -0.044(3) -0.041(3) 0.013(3)
F2 0.073(3) 0.067(3) 0.127(4) -0.025(3) -0.028(3) -0.004(2)
F3 0.115(4) 0.076(3) 0.094(4) 0.004(3) 0.003(3) -0.032(3)
F4 0.120(4) 0.074(3) 0.041(2) -0.0050(19) -0.001(2) -0.029(3)
F5 0.052(2) 0.068(2) 0.050(2) 0.0017(18) -0.0108(17) -0.0111(18)
F6 0.060(3) 0.083(3) 0.084(3) -0.017(2) -0.011(2) 0.004(2)
F7 0.048(2) 0.098(3) 0.098(4) -0.009(3) -0.007(2) -0.013(2)
F8 0.072(3) 0.084(3) 0.081(3) 0.009(2) -0.007(2) -0.034(2)
F9 0.110(4) 0.070(3) 0.040(2) 0.0063(18) 0.009(2) -0.025(3)
F10 0.099(4) 0.081(3) 0.088(3) -0.008(3) 0.031(3) -0.017(3)
F11 0.071(3) 0.086(4) 0.127(5) 0.014(3) -0.003(3) 0.005(3)
F12 0.071(3) 0.113(4) 0.082(3) 0.038(3) -0.024(2) 0.003(3)
C10 0.043(4) 0.077(5) 0.046(3) -0.018(3) -0.009(3) 0.007(3)
C11 0.050(4) 0.078(5) 0.068(5) -0.030(4) -0.022(3) 0.014(4)
C12 0.054(4) 0.053(4) 0.097(6) -0.023(4) -0.019(4) 0.005(3)
C13 0.063(5) 0.062(5) 0.078(5) -0.007(4) -0.004(4) -0.007(4)
C14 0.068(5) 0.060(4) 0.051(4) -0.011(3) -0.005(3) -0.007(4)
C15 0.048(4) 0.066(4) 0.041(3) -0.012(3) -0.005(3) -0.001(3)
C16 0.050(4) 0.069(4) 0.028(3) -0.004(3) -0.002(2) -0.007(3)
C17 0.056(4) 0.072(5) 0.039(3) -0.008(3) -0.001(3) -0.004(4)
C18 0.041(4) 0.087(5) 0.048(4) -0.005(4) 0.000(3) -0.013(4)
C19 0.055(4) 0.078(5) 0.036(3) 0.003(3) 0.001(3) -0.021(4)
C20 0.054(4) 0.066(4) 0.025(3) 0.006(3) -0.003(2) -0.016(3)
C21 0.047(4) 0.076(5) 0.027(3) 0.003(3) -0.004(2) -0.013(3)
C22 0.054(4) 0.072(5) 0.041(3) 0.010(3) 0.002(3) -0.020(3)
C23 0.074(5) 0.059(4) 0.050(4) 0.007(3) 0.007(3) -0.022(4)
C24 0.068(5) 0.078(6) 0.071(5) 0.008(4) 0.014(4) -0.023(4)
C25 0.052(4) 0.079(6) 0.094(7) 0.006(5) 0.000(4) -0.005(4)
C26 0.052(4) 0.089(6) 0.066(5) 0.021(4) -0.006(4) -0.011(4)
C27 0.047(4) 0.092(6) 0.040(3) 0.012(3) -0.001(3) -0.016(4)
N1A 0.063(3) 0.078(3) 0.060(3) 0.004(2) 0.003(2) 0.003(2)
N2A 0.063(3) 0.078(3) 0.060(3) 0.004(2) 0.003(2) 0.003(2)
N3A 0.063(3) 0.078(3) 0.060(3) 0.004(2) 0.003(2) 0.003(2)
C1A 0.040(2) 0.053(3) 0.043(3) 0.001(3) 0.0002(19) -0.005(2)
C2A 0.040(2) 0.053(3) 0.043(3) 0.001(3) 0.0002(19) -0.005(2)
C3A 0.040(2) 0.053(3) 0.043(3) 0.001(3) 0.0002(19) -0.005(2)
C4A 0.074(3) 0.086(3) 0.072(3) 0.000(2) -0.001(2) 0.005(2)
C5A 0.074(3) 0.086(3) 0.072(3) 0.000(2) -0.001(2) 0.005(2)
C6A 0.074(3) 0.086(3) 0.072(3) 0.000(2) -0.001(2) 0.005(2)
C7A 0.074(3) 0.086(3) 0.072(3) 0.000(2) -0.001(2) 0.005(2)
C8A 0.074(3) 0.086(3) 0.072(3) 0.000(2) -0.001(2) 0.005(2)
C9A 0.074(3) 0.086(3) 0.072(3) 0.000(2) -0.001(2) 0.005(2)
N1B 0.063(3) 0.078(3) 0.060(3) 0.004(2) 0.003(2) 0.003(2)
N2B 0.063(3) 0.078(3) 0.060(3) 0.004(2) 0.003(2) 0.003(2)
N3B 0.063(3) 0.078(3) 0.060(3) 0.004(2) 0.003(2) 0.003(2)
C1B 0.040(2) 0.053(3) 0.043(3) 0.001(3) 0.0002(19) -0.005(2)
C2B 0.040(2) 0.053(3) 0.043(3) 0.001(3) 0.0002(19) -0.005(2)
C3B 0.040(2) 0.053(3) 0.043(3) 0.001(3) 0.0002(19) -0.005(2)
C4B 0.074(3) 0.086(3) 0.072(3) 0.000(2) -0.001(2) 0.005(2)
C5B 0.074(3) 0.086(3) 0.072(3) 0.000(2) -0.001(2) 0.005(2)
C6B 0.074(3) 0.086(3) 0.072(3) 0.000(2) -0.001(2) 0.005(2)
C7B 0.074(3) 0.086(3) 0.072(3) 0.000(2) -0.001(2) 0.005(2)
C8B 0.074(3) 0.086(3) 0.072(3) 0.000(2) -0.001(2) 0.005(2)
C9B 0.074(3) 0.086(3) 0.072(3) 0.000(2) -0.001(2) 0.005(2)
Cl1 0.082(2) 0.213(5) 0.0435(14) 0.000 -0.0109(14) 0.000
Cl2 0.104(2) 0.191(4) 0.0251(11) 0.000 0.0127(13) 0.000

loop_
_atom_type_symbol
_atom_type_description
_atom_type_scat_dispersion_real
_atom_type_scat_dispersion_imag
_atom_type_scat_source
C C 0.0181 0.0091 'International Tables Vol C Tables 4.2.6.8 and 6.1.1.4'
H H 0.0000 0.0000 'International Tables Vol C Tables 4.2.6.8 and 6.1.1.4'
N N 0.0311 0.0180 'International Tables Vol C Tables 4.2.6.8 and 6.1.1.4'
F F 0.0727 0.0534 'International Tables Vol C Tables 4.2.6.8 and 6.1.1.4'
Cl Cl 0.3639 0.7018 'International Tables Vol C Tables 4.2.6.8 and 6.1.1.4'
I I -0.3257 6.8362 'International Tables Vol C Tables 4.2.6.8 and 6.1.1.4'

loop_
_exptl_crystal_face_index_h
_exptl_crystal_face_index_k
_exptl_crystal_face_index_l
_exptl_crystal_face_perp_dist
-8 7 4 0.0595
-2 1 -21 0.0396
2 10 -13 0.0916
6 9 -9 0.1073
8 -5 10 0.0865
-10 2 -7 0.0701
2 -13 -2 0.0763
-9 -5 3 0.0846
4 0 19 0.0457
-1 1 0 0.0669
-1 0 0 0.0805
1 0 -1 0.0928
0 -1 -1 0.0518

loop_
_geom_angle_atom_site_label_1
_geom_angle_atom_site_label_2
_geom_angle_atom_site_label_3
_geom_angle
_geom_angle_site_symmetry_1
_geom_angle_site_symmetry_3
_geom_angle_publ_flag
C45A C40A C41A 119(3) . . ?
C45A C40A C38 118(2) . . ?
C41A C40A C38 122.2(19) . . ?
F17A C41A C42A 120(2) . . ?
F17A C41A C40A 120(2) . . ?
C42A C41A C40A 120(3) . . ?
F18A C42A C43A 121(2) . . ?
F18A C42A C41A 120(2) . . ?
C43A C42A C41A 120(3) . . ?
F19A C43A C42A 121(3) . . ?
F19A C43A C44A 117(3) . . ?
C42A C43A C44A 122(3) . . ?
F20A C44A C45A 122(3) . . ?
F20A C44A C43A 120(3) . . ?
C45A C44A C43A 119(2) . . ?
C44A C45A C40A 121(2) . . ?
C44A C45A I4A 118.8(19) . . ?
C40A C45A I4A 121(2) . . ?
C45B C40B C41B 118(2) . . ?
C45B C40B C38 129.5(16) . . ?
C41B C40B C38 113(2) . . ?
F17B C41B C40B 122(2) . . ?
F17B C41B C42B 118(2) . . ?
C40B C41B C42B 120(3) . . ?
C43B C42B F18B 122(3) . . ?
C43B C42B C41B 119(3) . . ?
F18B C42B C41B 119(3) . . ?
C42B C43B C44B 125(3) . . ?
C42B C43B F19B 121(3) . . ?
C44B C43B F19B 114(3) . . ?
F20B C44B C43B 122(2) . . ?
F20B C44B C45B 123(2) . . ?
C43B C44B C45B 115(3) . . ?
C40B C45B C44B 123.8(19) . . ?
C40B C45B I4B 121.6(12) . . ?
C44B C45B I4B 114.3(17) . . ?
C29 C28 C33 118.9(6) . . ?
C29 C28 I3 119.7(5) . . ?
C33 C28 I3 121.4(5) . . ?
F13 C29 C28 120.5(7) . . ?
F13 C29 C30 117.8(7) . . ?
C28 C29 C30 121.7(6) . . ?
F14 C30 C31 120.8(7) . . ?
F14 C30 C29 119.4(7) . . ?
C31 C30 C29 119.8(7) . . ?
F15 C31 C30 119.9(7) . . ?
F15 C31 C32 121.0(7) . . ?
C30 C31 C32 119.1(7) . . ?
F16 C32 C33 119.6(6) . . ?
F16 C32 C31 117.4(6) . . ?
C33 C32 C31 123.0(6) . . ?
C32 C33 C28 117.4(6) . . ?
C32 C33 C34 119.7(6) . . ?
C28 C33 C34 122.7(6) . . ?
C39 C34 C35 115.8(6) . . ?
C39 C34 C33 124.5(6) . . ?
C35 C34 C33 119.7(6) . . ?
F00A C35 C36 118.7(6) . . ?
F00A C35 C34 118.6(6) . . ?
C36 C35 C34 122.7(6) . . ?
F00M C36 C35 121.3(7) . . ?
F00M C36 C37 119.7(7) . . ?
C35 C36 C37 119.0(7) . . ?
F00C C37 C36 119.0(7) . . ?
F00C C37 C38 119.2(7) . . ?
C36 C37 C38 121.8(7) . . ?
C39 C38 C37 116.3(7) . . ?
C39 C38 C40A 129.0(11) . . ?
C37 C38 C40A 113.5(10) . . ?
C39 C38 C40B 117.3(11) . . ?
C37 C38 C40B 126.0(11) . . ?
F008 C39 C34 117.3(6) . . ?
F008 C39 C38 118.3(6) . . ?
C34 C39 C38 124.4(6) . . ?
C11 C10 C15 117.8(7) . . ?
C11 C10 I1 121.0(5) . . ?
C15 C10 I1 121.2(6) . . ?
C12 C11 F1 118.0(8) . . ?
C12 C11 C10 122.6(7) . . ?
F1 C11 C10 119.3(8) . . ?
F2 C12 C11 120.8(8) . . ?
F2 C12 C13 119.0(9) . . ?
C11 C12 C13 120.2(7) . . ?
F3 C13 C12 120.5(7) . . ?
F3 C13 C14 121.6(7) . . ?
C12 C13 C14 117.9(8) . . ?
F4 C14 C15 120.3(6) . . ?
F4 C14 C13 116.6(7) . . ?
C15 C14 C13 123.1(7) . . ?
C14 C15 C10 118.3(7) . . ?
C14 C15 C16 119.9(6) . . ?
C10 C15 C16 121.8(6) . . ?
C21 C16 C17 115.6(6) . . ?
C21 C16 C15 123.4(6) . . ?
C17 C16 C15 120.9(7) . . ?
F6 C17 C18 118.4(6) . . ?
F6 C17 C16 119.2(6) . . ?
C18 C17 C16 122.4(7) . . ?
F7 C18 C19 120.9(7) . . ?
F7 C18 C17 120.2(7) . . ?
C19 C18 C17 118.9(6) . . ?
F8 C19 C18 119.2(6) . . ?
F8 C19 C20 118.1(7) . . ?
C18 C19 C20 122.7(7) . . ?
C21 C20 C19 115.0(7) . . ?
C21 C20 C22 124.4(6) . . ?
C19 C20 C22 120.5(6) . . ?
F5 C21 C16 118.0(6) . . ?
F5 C21 C20 116.8(6) . . ?
C16 C21 C20 125.3(6) . . ?
C23 C22 C27 118.2(7) . . ?
C23 C22 C20 119.0(6) . . ?
C27 C22 C20 122.8(7) . . ?
F9 C23 C22 120.0(7) . . ?
F9 C23 C24 117.4(7) . . ?
C22 C23 C24 122.6(7) . . ?
F10 C24 C25 120.7(9) . . ?
F10 C24 C23 120.6(8) . . ?
C25 C24 C23 118.7(8) . . ?
F11 C25 C26 120.1(9) . . ?
F11 C25 C24 120.0(9) . . ?
C26 C25 C24 119.8(8) . . ?
F12 C26 C25 118.8(8) . . ?
F12 C26 C27 119.3(8) . . ?
C25 C26 C27 121.9(7) . . ?
C26 C27 C22 118.9(7) . . ?
C26 C27 I2 121.1(5) . . ?
C22 C27 I2 120.0(6) . . ?
C1A N1A C8A 122.0(8) . . ?
C1A N1A C9A 121.1(9) . . ?
C8A N1A C9A 116.3(9) . . ?
C2A N2A C5A 121.7(8) . . ?
C2A N2A C4A 120.4(9) . . ?
C5A N2A C4A 117.3(9) . . ?
C3A N3A C7A 121.3(8) . . ?
C3A N3A C6A 120.7(8) . . ?
C7A N3A C6A 118.0(9) . . ?
N1A C1A C3A 150.1(10) . . ?
N1A C1A C2A 149.1(10) . . ?
C3A C1A C2A 60.8(6) . . ?
N2A C2A C1A 148.7(10) . . ?
N2A C2A C3A 151.6(11) . . ?
C1A C2A C3A 59.6(6) . . ?
N3A C3A C1A 148.2(10) . . ?
N3A C3A C2A 152.1(11) . . ?
C1A C3A C2A 59.6(6) . . ?
N2A C4A H4A1 109.5 . . ?
N2A C4A H4A2 109.5 . . ?
H4A1 C4A H4A2 109.5 . . ?
N2A C4A H4A3 109.5 . . ?
H4A1 C4A H4A3 109.5 . . ?
H4A2 C4A H4A3 109.5 . . ?
H4A4 C4A H4A5 109.5 . . ?
H4A4 C4A H4A6 109.5 . . ?
H4A5 C4A H4A6 109.5 . . ?
N2A C5A H5A1 109.5 . . ?
N2A C5A H5A2 109.5 . . ?
H5A1 C5A H5A2 109.5 . . ?
N2A C5A H5A3 109.5 . . ?
H5A1 C5A H5A3 109.5 . . ?
H5A2 C5A H5A3 109.5 . . ?
H5A4 C5A H5A5 109.5 . . ?
H5A4 C5A H5A6 109.5 . . ?
H5A5 C5A H5A6 109.5 . . ?
N3A C6A H6A1 109.5 . . ?
N3A C6A H6A2 109.5 . . ?
H6A1 C6A H6A2 109.5 . . ?
N3A C6A H6A3 109.5 . . ?
H6A1 C6A H6A3 109.5 . . ?
H6A2 C6A H6A3 109.5 . . ?
H6A4 C6A H6A5 109.5 . . ?
H6A4 C6A H6A6 109.5 . . ?
H6A5 C6A H6A6 109.5 . . ?
N3A C7A H7A1 109.5 . . ?
N3A C7A H7A2 109.5 . . ?
H7A1 C7A H7A2 109.5 . . ?
N3A C7A H7A3 109.5 . . ?
H7A1 C7A H7A3 109.5 . . ?
H7A2 C7A H7A3 109.5 . . ?
H7A4 C7A H7A5 109.5 . . ?
H7A4 C7A H7A6 109.5 . . ?
H7A5 C7A H7A6 109.5 . . ?
N1A C8A H8A1 109.5 . . ?
N1A C8A H8A2 109.5 . . ?
H8A1 C8A H8A2 109.5 . . ?
N1A C8A H8A3 109.5 . . ?
H8A1 C8A H8A3 109.5 . . ?
H8A2 C8A H8A3 109.5 . . ?
H8A4 C8A H8A5 109.5 . . ?
H8A4 C8A H8A6 109.5 . . ?
H8A5 C8A H8A6 109.5 . . ?
N1A C9A H9A1 109.5 . . ?
N1A C9A H9A2 109.5 . . ?
H9A1 C9A H9A2 109.5 . . ?
N1A C9A H9A3 109.5 . . ?
H9A1 C9A H9A3 109.5 . . ?
H9A2 C9A H9A3 109.5 . . ?
H9A4 C9A H9A5 109.5 . . ?
H9A4 C9A H9A6 109.5 . . ?
H9A5 C9A H9A6 109.5 . . ?
C9B N1B C8B 117(4) . . ?
C9B N1B C1B 121(4) . . ?
C8B N1B C1B 117(3) . . ?
C2B N2B C4B 117(3) . . ?
C2B N2B C5B 127(4) . . ?
C4B N2B C5B 115(4) . . ?
C3B N3B C7B 130(4) . . ?
C3B N3B C6B 116(4) . . ?
C7B N3B C6B 108(4) . . ?
C3B C1B C2B 64(3) . . ?
C3B C1B N1B 152(5) . . ?
C2B C1B N1B 142(4) . . ?
N2B C2B C1B 162(5) . . ?
N2B C2B C3B 142(5) . . ?
C1B C2B C3B 55(3) . . ?
C1B C3B N3B 141(5) . . ?
C1B C3B C2B 60(3) . . ?
N3B C3B C2B 157(5) . . ?
N2B C4B H4B1 109.5 . . ?
N2B C4B H4B2 109.5 . . ?
H4B1 C4B H4B2 109.5 . . ?
N2B C4B H4B3 109.5 . . ?
H4B1 C4B H4B3 109.5 . . ?
H4B2 C4B H4B3 109.5 . . ?
H4B4 C4B H4B5 109.5 . . ?
H4B4 C4B H4B6 109.5 . . ?
H4B5 C4B H4B6 109.5 . . ?
N2B C5B H5B1 109.5 . . ?
N2B C5B H5B2 109.5 . . ?
H5B1 C5B H5B2 109.5 . . ?
N2B C5B H5B3 109.5 . . ?
H5B1 C5B H5B3 109.5 . . ?
H5B2 C5B H5B3 109.5 . . ?
H5B4 C5B H5B5 109.5 . . ?
H5B4 C5B H5B6 109.5 . . ?
H5B5 C5B H5B6 109.5 . . ?
N3B C6B H6B1 109.5 . . ?
N3B C6B H6B2 109.5 . . ?
H6B1 C6B H6B2 109.5 . . ?
N3B C6B H6B3 109.5 . . ?
H6B1 C6B H6B3 109.5 . . ?
H6B2 C6B H6B3 109.5 . . ?
H6B4 C6B H6B5 109.5 . . ?
H6B4 C6B H6B6 109.5 . . ?
H6B5 C6B H6B6 109.5 . . ?
N3B C7B H7B1 109.5 . . ?
N3B C7B H7B2 109.5 . . ?
H7B1 C7B H7B2 109.5 . . ?
N3B C7B H7B3 109.5 . . ?
H7B1 C7B H7B3 109.5 . . ?
H7B2 C7B H7B3 109.5 . . ?
H7B4 C7B H7B5 109.5 . . ?
H7B4 C7B H7B6 109.5 . . ?
H7B5 C7B H7B6 109.5 . . ?
N1B C8B H8B1 109.5 . . ?
N1B C8B H8B2 109.5 . . ?
H8B1 C8B H8B2 109.5 . . ?
N1B C8B H8B3 109.5 . . ?
H8B1 C8B H8B3 109.5 . . ?
H8B2 C8B H8B3 109.5 . . ?
H8B4 C8B H8B5 109.5 . . ?
H8B4 C8B H8B6 109.5 . . ?
H8B5 C8B H8B6 109.5 . . ?
N1B C9B H9B1 109.5 . . ?
N1B C9B H9B2 109.5 . . ?
H9B1 C9B H9B2 109.5 . . ?
N1B C9B H9B3 109.5 . . ?
H9B1 C9B H9B3 109.5 . . ?
H9B2 C9B H9B3 109.5 . . ?
H9B4 C9B H9B5 109.5 . . ?
H9B4 C9B H9B6 109.5 . . ?
H9B5 C9B H9B6 109.5 . . ?

loop_
_geom_bond_atom_site_label_1
_geom_bond_atom_site_label_2
_geom_bond_distance
_geom_bond_site_symmetry_2
_geom_bond_publ_flag
I3 C28 2.097(6) . ?
F00A C35 1.346(8) . ?
F00C C37 1.342(8) . ?
F00M C36 1.339(8) . ?
F008 C39 1.345(7) . ?
F13 C29 1.340(8) . ?
F14 C30 1.340(8) . ?
F15 C31 1.338(8) . ?
F16 C32 1.346(7) . ?
F17A C41A 1.33(3) . ?
F18A C42A 1.33(2) . ?
F19A C43A 1.34(3) . ?
F20A C44A 1.31(3) . ?
C40A C45A 1.38(3) . ?
C40A C41A 1.40(3) . ?
C40A C38 1.47(3) . ?
C41A C42A 1.36(3) . ?
C42A C43A 1.36(4) . ?
C43A C44A 1.39(5) . ?
C44A C45A 1.36(4) . ?
C45A I4A 2.14(2) . ?
F17B C41B 1.32(2) . ?
F18B C42B 1.35(4) . ?
F19B C43B 1.42(2) . ?
F20B C44B 1.34(3) . ?
C40B C45B 1.35(3) . ?
C40B C41B 1.40(3) . ?
C40B C38 1.56(3) . ?
C41B C42B 1.41(3) . ?
C42B C43B 1.30(5) . ?
C43B C44B 1.40(4) . ?
C44B C45B 1.40(3) . ?
C45B I4B 2.134(18) . ?
C28 C29 1.377(10) . ?
C28 C33 1.416(9) . ?
C29 C30 1.378(11) . ?
C30 C31 1.362(10) . ?
C31 C32 1.375(10) . ?
C32 C33 1.375(9) . ?
C33 C34 1.475(9) . ?
C34 C39 1.372(9) . ?
C34 C35 1.391(9) . ?
C35 C36 1.359(10) . ?
C36 C37 1.372(11) . ?
C37 C38 1.385(10) . ?
C38 C39 1.384(10) . ?
I1 C10 2.093(8) . ?
I2 C27 2.107(8) . ?
F1 C11 1.357(8) . ?
F2 C12 1.343(9) . ?
F3 C13 1.327(10) . ?
F4 C14 1.344(8) . ?
F5 C21 1.348(7) . ?
F6 C17 1.342(9) . ?
F7 C18 1.343(8) . ?
F8 C19 1.345(8) . ?
F9 C23 1.347(8) . ?
F10 C24 1.331(10) . ?
F11 C25 1.339(10) . ?
F12 C26 1.353(9) . ?
C10 C11 1.389(11) . ?
C10 C15 1.411(9) . ?
C11 C12 1.353(12) . ?
C12 C13 1.369(12) . ?
C13 C14 1.394(10) . ?
C14 C15 1.361(10) . ?
C15 C16 1.489(10) . ?
C16 C21 1.381(10) . ?
C16 C17 1.387(9) . ?
C17 C18 1.373(10) . ?
C18 C19 1.361(11) . ?
C19 C20 1.398(10) . ?
C20 C21 1.383(9) . ?
C20 C22 1.482(10) . ?
C22 C23 1.378(10) . ?
C22 C27 1.393(9) . ?
C23 C24 1.384(12) . ?
C24 C25 1.370(12) . ?
C25 C26 1.367(13) . ?
C26 C27 1.389(12) . ?
N1A C1A 1.315(12) . ?
N1A C8A 1.426(10) . ?
N1A C9A 1.426(10) . ?
N2A C2A 1.348(12) . ?
N2A C5A 1.428(10) . ?
N2A C4A 1.436(11) . ?
N3A C3A 1.325(11) . ?
N3A C7A 1.426(10) . ?
N3A C6A 1.427(10) . ?
C1A C3A 1.362(12) . ?
C1A C2A 1.363(13) . ?
C2A C3A 1.379(12) . ?
C4A H4A1 0.9600 . ?
C4A H4A2 0.9600 . ?
C4A H4A3 0.9600 . ?
C4A H4A4 0.9600 . ?
C4A H4A5 0.9600 . ?
C4A H4A6 0.9600 . ?
C5A H5A1 0.9600 . ?
C5A H5A2 0.9600 . ?
C5A H5A3 0.9600 . ?
C5A H5A4 0.9600 . ?
C5A H5A5 0.9600 . ?
C5A H5A6 0.9600 . ?
C6A H6A1 0.9600 . ?
C6A H6A2 0.9600 . ?
C6A H6A3 0.9600 . ?
C6A H6A4 0.9600 . ?
C6A H6A5 0.9600 . ?
C6A H6A6 0.9600 . ?
C7A H7A1 0.9600 . ?
C7A H7A2 0.9600 . ?
C7A H7A3 0.9600 . ?
C7A H7A4 0.9600 . ?
C7A H7A5 0.9600 . ?
C7A H7A6 0.9600 . ?
C8A H8A1 0.9600 . ?
C8A H8A2 0.9600 . ?
C8A H8A3 0.9600 . ?
C8A H8A4 0.9600 . ?
C8A H8A5 0.9600 . ?
C8A H8A6 0.9600 . ?
C9A H9A1 0.9600 . ?
C9A H9A2 0.9600 . ?
C9A H9A3 0.9600 . ?
C9A H9A4 0.9600 . ?
C9A H9A5 0.9600 . ?
C9A H9A6 0.9600 . ?
N1B C9B 1.414(16) . ?
N1B C8B 1.423(16) . ?
N1B C1B 1.43(5) . ?
N2B C2B 1.28(5) . ?
N2B C4B 1.424(16) . ?
N2B C5B 1.431(16) . ?
N3B C3B 1.36(5) . ?
N3B C7B 1.426(16) . ?
N3B C6B 1.432(16) . ?
C1B C3B 1.26(5) . ?
C1B C2B 1.34(5) . ?
C2B C3B 1.39(6) . ?
C4B H4B1 0.9600 . ?
C4B H4B2 0.9600 . ?
C4B H4B3 0.9600 . ?
C4B H4B4 0.9600 . ?
C4B H4B5 0.9600 . ?
C4B H4B6 0.9600 . ?
C5B H5B1 0.9600 . ?
C5B H5B2 0.9600 . ?
C5B H5B3 0.9600 . ?
C5B H5B4 0.9600 . ?
C5B H5B5 0.9600 . ?
C5B H5B6 0.9600 . ?
C6B H6B1 0.9600 . ?
C6B H6B2 0.9600 . ?
C6B H6B3 0.9600 . ?
C6B H6B4 0.9600 . ?
C6B H6B5 0.9600 . ?
C6B H6B6 0.9600 . ?
C7B H7B1 0.9600 . ?
C7B H7B2 0.9600 . ?
C7B H7B3 0.9600 . ?
C7B H7B4 0.9600 . ?
C7B H7B5 0.9600 . ?
C7B H7B6 0.9600 . ?
C8B H8B1 0.9600 . ?
C8B H8B2 0.9600 . ?
C8B H8B3 0.9600 . ?
C8B H8B4 0.9600 . ?
C8B H8B5 0.9600 . ?
C8B H8B6 0.9600 . ?
C9B H9B1 0.9600 . ?
C9B H9B2 0.9600 . ?
C9B H9B3 0.9600 . ?
C9B H9B4 0.9600 . ?
C9B H9B5 0.9600 . ?
C9B H9B6 0.9600 . ?

loop_
_exptl_oxdiff_crystal_face_indexfrac_h
_exptl_oxdiff_crystal_face_indexfrac_k
_exptl_oxdiff_crystal_face_indexfrac_l
_exptl_oxdiff_crystal_face_x
_exptl_oxdiff_crystal_face_y
_exptl_oxdiff_crystal_face_z
-8.1519 7.4269 3.7906 0.3232 -0.7798 0.5362
-1.7621 1.0112 -20.5047 0.9237 0.3830 0.0089
1.5074 10.1297 -12.7803 0.8113 -0.2868 -0.5094
6.2656 8.6863 -8.7701 0.4624 -0.1633 -0.8715
7.7746 -5.2981 10.4538 -0.8260 0.2923 -0.4820
-9.5527 1.7807 -6.5684 0.6031 -0.2136 0.7685
2.1381 -12.6551 -2.3975 -0.3777 0.9107 0.1674
-9.4292 -4.5881 2.6574 0.0134 -0.0328 0.9994
3.7351 0.1019 19.4226 -0.8999 -0.3731 -0.2257
-1.3100 0.6822 -0.2041 0.0685 -0.0736 0.0965
-1.4785 -0.2445 -0.2674 0.0456 -0.0185 0.1387
0.8877 0.0607 -1.0510 0.0194 0.0457 -0.0878
0.0585 -0.6798 -0.8615 0.0113 0.0651 0.0098
